data_7031939
loop_
_publ_author_name
'de Aguiar, Sara R. M. M.'
'Oztopcu, Ozg\"ur'
'St\"oger, Berthold'
'Mereiter, Kurt'
'Veiros, Luis F.'
'Pittenauer, Ernst'
'Allmaier, G\"unter'
'Kirchner, Karl'

_publ_section_title
;
 Synthesis and reactivity of coordinatively unsaturated halocarbonyl
 molybdenum PNP pincer complexes.
;
_journal_issue 39
_journal_name_full 'Dalton transactions (Cambridge, England : 2003)'
_journal_page_first 14669
_journal_page_last 14679
_journal_paper_doi 10.1039/c4dt01932f
_journal_volume 43
_journal_year 2014
_chemical_formula_moiety 'C24 H45 Cl Mo N3 O2 P2, F6 Sb '
_chemical_formula_sum 'C24 H45 Cl F6 Mo N3 O2 P2 Sb'
_chemical_formula_weight 836.71
_chemical_name_common '8-1703 [Mo(PNP^Me^-iPr)(CO)(THF)Cl]SbF6'
_chemical_name_systematic
; 
8-1703 [Mo(PNP^Me^-iPr)(CO)(THF)Cl]SbF6, 
Chloro-carbonyl-tetrahydrofuran-[N,N'-bis(diisopropylphosphino)-N,N'-
dimethyl-2,6-diaminopyridine-\kP,N^1^,P']-molybdenum(iv) hexafluoroantimonate.
;
_space_group_IT_number 14
_symmetry_cell_setting monoclinic
_symmetry_space_group_name_Hall '-P 2ybc'
_symmetry_space_group_name_H-M 'P 1 21/c 1'
_atom_sites_solution_hydrogens geom
_atom_sites_solution_primary direct
_atom_sites_solution_secondary difmap
_audit_creation_method SHELXL-97
_cell_angle_alpha 90.00
_cell_angle_beta 92.387(2)
_cell_angle_gamma 90.00
_cell_formula_units_Z 4
_cell_length_a 11.4932(4)
_cell_length_b 9.6174(3)
_cell_length_c 29.2482(10)
_cell_measurement_reflns_used 9718
_cell_measurement_temperature 100(2)
_cell_measurement_theta_max 30.11
_cell_measurement_theta_min 2.23
_cell_volume 3230.14(19)
_computing_cell_refinement 'Bruker SAINT'
_computing_data_collection 'Bruker APEX2'
_computing_data_reduction 'Bruker SAINT'
_computing_molecular_graphics 'Bruker SHELXTL'
_computing_publication_material 'Bruker SHELXTL'
_computing_structure_refinement 'SHELXL-97 (Sheldrick, 2008)'
_computing_structure_solution 'SHELXS-97 (Sheldrick, 2008)'
_diffrn_ambient_temperature 100(2)
_diffrn_measured_fraction_theta_full 1.000
_diffrn_measured_fraction_theta_max 1.000
_diffrn_measurement_device_type 'Bruker APEX-II CCD'
_diffrn_measurement_method '\f and \w scans'
_diffrn_radiation_monochromator graphite
_diffrn_radiation_source 'fine-focus sealed tube'
_diffrn_radiation_type MoK\a
_diffrn_radiation_wavelength 0.71073
_diffrn_reflns_av_R_equivalents 0.0264
_diffrn_reflns_av_sigmaI/netI 0.0136
_diffrn_reflns_limit_h_max 16
_diffrn_reflns_limit_h_min -16
_diffrn_reflns_limit_k_max 13
_diffrn_reflns_limit_k_min -13
_diffrn_reflns_limit_l_max 41
_diffrn_reflns_limit_l_min -41
_diffrn_reflns_number 80030
_diffrn_reflns_theta_full 30.00
_diffrn_reflns_theta_max 30.00
_diffrn_reflns_theta_min 2.21
_exptl_absorpt_coefficient_mu 1.468
_exptl_absorpt_correction_T_max 0.77
_exptl_absorpt_correction_T_min 0.65
_exptl_absorpt_correction_type multi-scan
_exptl_absorpt_process_details 'SADABS (Bruker, 2008)'
_exptl_crystal_colour green
_exptl_crystal_density_diffrn 1.721
_exptl_crystal_density_method 'not measured'
_exptl_crystal_description block
_exptl_crystal_F_000 1680
_exptl_crystal_size_max 0.28
_exptl_crystal_size_mid 0.22
_exptl_crystal_size_min 0.18
_refine_diff_density_max 1.476
_refine_diff_density_min -1.524
_refine_diff_density_rms 0.112
_refine_ls_extinction_method none
_refine_ls_goodness_of_fit_ref 1.156
_refine_ls_hydrogen_treatment constr
_refine_ls_matrix_type full
_refine_ls_number_parameters 383
_refine_ls_number_reflns 9421
_refine_ls_number_restraints 0
_refine_ls_restrained_S_all 1.156
_refine_ls_R_factor_all 0.0476
_refine_ls_R_factor_gt 0.0437
_refine_ls_shift/su_max 0.003
_refine_ls_shift/su_mean 0.000
_refine_ls_structure_factor_coef Fsqd
_refine_ls_weighting_details 'calc w=1/[\s^2^(Fo^2^)+(0.0290P)^2^+11.2216P] where P=(Fo^2^+2Fc^2^)/3'
_refine_ls_weighting_scheme calc
_refine_ls_wR_factor_gt 0.0998
_refine_ls_wR_factor_ref 0.1027
_reflns_number_gt 8736
_reflns_number_total 9421
_reflns_threshold_expression >2sigma(I)
_cod_data_source_file c4dt01932f2.cif
_cod_data_source_block 8-1703
_cod_depositor_comments
;
The following automatic conversions were performed:

'_symmetry_cell_setting' value 'Monoclinic' changed to 'monoclinic'
according to
/usr/data/users/saulius/crontab/automatic-downloads/rss-feeds/RSC/lib/dictionaries/cif_core.dic
dictionary named 'cif_core.dic' version 2.4.2 from 2011-04-26.

Automatic conversion script
Id: cif_fix_values 2281 2013-09-26 08:29:07Z andrius 

 Adding full bibliography for 7031936--7031940.cif.
;
_cod_original_sg_symbol_Hall '-P 2ybc   '
_cod_original_sg_symbol_H-M 'P 21/c   '
_cod_database_code 7031939

loop_
_symmetry_equiv_pos_as_xyz
'x, y, z'
'-x, y+1/2, -z+1/2'
'-x, -y, -z'
'x, -y-1/2, z-1/2'

loop_
_atom_site_label
_atom_site_type_symbol
_atom_site_fract_x
_atom_site_fract_y
_atom_site_fract_z
_atom_site_U_iso_or_equiv
_atom_site_adp_type
_atom_site_occupancy
_atom_site_symmetry_multiplicity
_atom_site_calc_flag
_atom_site_refinement_flags
Mo1 Mo 0.73974(8) 0.09558(3) 0.09441(3) 0.01717(17) Uani 1 1 d .
Cl1 Cl 0.80640(8) -0.11901(8) 0.06309(3) 0.0389(2) Uani 1 1 d .
P1 P 0.55272(6) 0.06350(8) 0.12524(2) 0.01783(15) Uani 1 1 d .
P2 P 0.80437(6) 0.29944(7) 0.05755(2) 0.01603(14) Uani 1 1 d .
O1 O 0.5895(3) 0.1040(4) 0.00505(9) 0.0586(10) Uani 1 1 d .
O2 O 0.8878(2) 0.0551(2) 0.14871(8) 0.0283(5) Uani 1 1 d .
N1 N 0.71255(19) 0.2781(2) 0.14141(7) 0.0159(4) Uani 1 1 d .
N2 N 0.5573(2) 0.1634(3) 0.17346(8) 0.0193(4) Uani 1 1 d .
N3 N 0.8511(2) 0.4016(3) 0.10224(8) 0.0180(4) Uani 1 1 d .
C1 C 0.6373(2) 0.2697(3) 0.17607(9) 0.0173(5) Uani 1 1 d .
C2 C 0.6415(3) 0.3640(3) 0.21264(10) 0.0233(6) Uani 1 1 d .
H2 H 0.5901 0.3548 0.2371 0.028 Uiso 1 1 calc R
C3 C 0.7215(3) 0.4700(3) 0.21240(10) 0.0263(6) Uani 1 1 d .
H3 H 0.7276 0.5321 0.2376 0.032 Uiso 1 1 calc R
C4 C 0.7934(3) 0.4880(3) 0.17598(10) 0.0227(6) Uani 1 1 d .
H4 H 0.8465 0.5636 0.1752 0.027 Uiso 1 1 calc R
C5 C 0.7849(2) 0.3907(3) 0.14048(9) 0.0167(5) Uani 1 1 d .
C6 C 0.5369(3) -0.1163(3) 0.14604(12) 0.0270(6) Uani 1 1 d .
H6 H 0.4684 -0.1183 0.1660 0.032 Uiso 1 1 calc R
C7 C 0.5109(4) -0.2161(4) 0.10611(15) 0.0454(10) Uani 1 1 d .
H7A H 0.5727 -0.2089 0.0841 0.068 Uiso 1 1 calc R
H7B H 0.4360 -0.1915 0.0910 0.068 Uiso 1 1 calc R
H7C H 0.5074 -0.3115 0.1177 0.068 Uiso 1 1 calc R
C8 C 0.6431(4) -0.1625(4) 0.17498(15) 0.0416(9) Uani 1 1 d .
H8A H 0.6259 -0.2505 0.1902 0.062 Uiso 1 1 calc R
H8B H 0.6624 -0.0914 0.1981 0.062 Uiso 1 1 calc R
H8C H 0.7092 -0.1754 0.1553 0.062 Uiso 1 1 calc R
C9 C 0.4137(3) 0.0943(5) 0.09374(13) 0.0366(8) Uani 1 1 d .
H9 H 0.4153 0.0374 0.0652 0.044 Uiso 1 1 calc R
C10 C 0.4026(4) 0.2444(6) 0.0788(2) 0.074(2) Uani 1 1 d .
H10A H 0.3272 0.2583 0.0625 0.111 Uiso 1 1 calc R
H10B H 0.4655 0.2671 0.0584 0.111 Uiso 1 1 calc R
H10C H 0.4079 0.3050 0.1057 0.111 Uiso 1 1 calc R
C11 C 0.3037(3) 0.0506(5) 0.11841(15) 0.0433(10) Uani 1 1 d .
H11A H 0.2899 0.1162 0.1433 0.065 Uiso 1 1 calc R
H11B H 0.3146 -0.0431 0.1310 0.065 Uiso 1 1 calc R
H11C H 0.2366 0.0510 0.0966 0.065 Uiso 1 1 calc R
C12 C 0.9337(3) 0.2640(3) 0.02501(10) 0.0214(5) Uani 1 1 d .
H12 H 0.9635 0.3549 0.0137 0.026 Uiso 1 1 calc R
C13 C 0.8976(3) 0.1753(4) -0.01705(11) 0.0297(7) Uani 1 1 d .
H13A H 0.9645 0.1636 -0.0364 0.044 Uiso 1 1 calc R
H13B H 0.8344 0.2219 -0.0346 0.044 Uiso 1 1 calc R
H13C H 0.8709 0.0840 -0.0070 0.044 Uiso 1 1 calc R
C14 C 1.0309(3) 0.1960(3) 0.05438(11) 0.0270(6) Uani 1 1 d .
H14A H 1.0037 0.1066 0.0660 0.041 Uiso 1 1 calc R
H14B H 1.0526 0.2570 0.0802 0.041 Uiso 1 1 calc R
H14C H 1.0988 0.1808 0.0358 0.041 Uiso 1 1 calc R
C15 C 0.7115(3) 0.4129(3) 0.02047(10) 0.0265(6) Uani 1 1 d .
H15 H 0.6612 0.3517 0.0003 0.032 Uiso 1 1 calc R
C16 C 0.6311(3) 0.4984(4) 0.05044(12) 0.0297(7) Uani 1 1 d .
H16A H 0.6771 0.5683 0.0675 0.045 Uiso 1 1 calc R
H16B H 0.5934 0.4364 0.0719 0.045 Uiso 1 1 calc R
H16C H 0.5715 0.5448 0.0309 0.045 Uiso 1 1 calc R
C17 C 0.7786(4) 0.5109(5) -0.01059(14) 0.0439(10) Uani 1 1 d .
H17A H 0.7233 0.5659 -0.0295 0.066 Uiso 1 1 calc R
H17B H 0.8277 0.4559 -0.0304 0.066 Uiso 1 1 calc R
H17C H 0.8278 0.5734 0.0083 0.066 Uiso 1 1 calc R
C18 C 0.4741(3) 0.1495(4) 0.21015(11) 0.0276(6) Uani 1 1 d .
H18A H 0.5169 0.1365 0.2395 0.041 Uiso 1 1 calc R
H18B H 0.4236 0.0690 0.2039 0.041 Uiso 1 1 calc R
H18C H 0.4264 0.2338 0.2114 0.041 Uiso 1 1 calc R
C19 C 0.9278(3) 0.5227(3) 0.09775(11) 0.0272(6) Uani 1 1 d .
H19A H 0.8807 0.6076 0.0961 0.041 Uiso 1 1 calc R
H19B H 0.9713 0.5137 0.0698 0.041 Uiso 1 1 calc R
H19C H 0.9824 0.5275 0.1243 0.041 Uiso 1 1 calc R
C20 C 0.6426(3) 0.1017(4) 0.03973(11) 0.0348(8) Uani 1 1 d .
C21 C 0.9557(4) -0.0736(4) 0.15597(16) 0.0422(9) Uani 1 1 d .
H21A H 1.0186 -0.0799 0.1340 0.051 Uiso 1 1 calc R
H21B H 0.9051 -0.1565 0.1524 0.051 Uiso 1 1 calc R
C22 C 1.0058(4) -0.0625(5) 0.20466(16) 0.0493(11) Uani 1 1 d .
H22A H 0.9475 -0.0885 0.2271 0.059 Uiso 1 1 calc R
H22B H 1.0756 -0.1221 0.2094 0.059 Uiso 1 1 calc R
C23 C 1.0367(3) 0.0885(5) 0.20823(14) 0.0410(9) Uani 1 1 d .
H23A H 1.1114 0.1081 0.1938 0.049 Uiso 1 1 calc R
H23B H 1.0421 0.1193 0.2405 0.049 Uiso 1 1 calc R
C24 C 0.9353(3) 0.1580(4) 0.18220(12) 0.0324(7) Uani 1 1 d .
H24A H 0.8748 0.1857 0.2035 0.039 Uiso 1 1 calc R
H24B H 0.9622 0.2420 0.1662 0.039 Uiso 1 1 calc R
Sb1 Sb 0.24146(10) 0.56080(11) 0.17954(8) 0.03307(19) Uani 1 1 d .
F1 F 0.1901(4) 0.3832(4) 0.1686(3) 0.181(4) Uani 1 1 d .
F2 F 0.2996(4) 0.7405(4) 0.18612(11) 0.0854(12) Uani 1 1 d .
F3 F 0.2200(3) 0.5994(6) 0.11675(10) 0.0997(16) Uani 1 1 d .
F4 F 0.2638(4) 0.5412(7) 0.24145(15) 0.148(3) Uani 1 1 d .
F5 F 0.0927(3) 0.6123(4) 0.18910(10) 0.0672(9) Uani 1 1 d .
F6 F 0.3953(3) 0.5039(5) 0.1692(2) 0.1185(19) Uani 1 1 d .

loop_
_atom_site_aniso_label
_atom_site_aniso_U_11
_atom_site_aniso_U_22
_atom_site_aniso_U_33
_atom_site_aniso_U_23
_atom_site_aniso_U_13
_atom_site_aniso_U_12
Mo1 0.0202(3) 0.01393(13) 0.0180(3) -0.00356(11) 0.0083(2) -0.00143(11)
Cl1 0.0476(5) 0.0192(4) 0.0525(5) -0.0140(3) 0.0315(4) -0.0056(3)
P1 0.0199(3) 0.0173(3) 0.0167(3) 0.0003(2) 0.0048(2) -0.0006(2)
P2 0.0177(3) 0.0159(3) 0.0147(3) -0.0022(2) 0.0034(2) 0.0000(2)
O1 0.065(2) 0.090(3) 0.0207(12) -0.0054(14) 0.0000(12) -0.0518(19)
O2 0.0319(12) 0.0213(11) 0.0322(12) 0.0029(9) 0.0081(9) 0.0090(9)
N1 0.0174(10) 0.0161(10) 0.0144(9) 0.0003(8) 0.0028(8) 0.0042(8)
N2 0.0209(11) 0.0197(11) 0.0181(10) 0.0004(9) 0.0082(8) 0.0012(9)
N3 0.0204(10) 0.0168(10) 0.0169(10) -0.0021(8) 0.0018(8) -0.0017(9)
C1 0.0201(12) 0.0174(12) 0.0145(11) 0.0013(9) 0.0029(9) 0.0049(10)
C2 0.0288(14) 0.0253(14) 0.0162(12) -0.0026(10) 0.0056(10) 0.0054(11)
C3 0.0334(15) 0.0264(15) 0.0189(13) -0.0080(11) 0.0006(11) 0.0030(12)
C4 0.0266(14) 0.0212(13) 0.0202(13) -0.0060(10) -0.0003(10) 0.0002(11)
C5 0.0187(11) 0.0157(12) 0.0155(11) -0.0004(9) -0.0009(9) 0.0025(9)
C6 0.0316(15) 0.0165(13) 0.0342(16) 0.0014(11) 0.0154(13) -0.0004(11)
C7 0.058(2) 0.0258(17) 0.055(2) -0.0151(16) 0.031(2) -0.0153(17)
C8 0.047(2) 0.0286(18) 0.051(2) 0.0163(16) 0.0190(18) 0.0129(16)
C9 0.0252(15) 0.052(2) 0.0326(17) 0.0142(16) -0.0056(13) -0.0098(15)
C10 0.033(2) 0.081(4) 0.106(4) 0.067(4) -0.014(2) 0.000(2)
C11 0.0230(16) 0.061(3) 0.045(2) 0.0163(19) -0.0017(14) -0.0040(16)
C12 0.0232(13) 0.0198(13) 0.0220(13) -0.0002(10) 0.0099(10) -0.0005(10)
C13 0.0342(16) 0.0312(16) 0.0246(14) -0.0093(12) 0.0137(12) -0.0027(13)
C14 0.0220(13) 0.0265(15) 0.0333(16) -0.0001(12) 0.0098(12) 0.0032(11)
C15 0.0303(15) 0.0270(15) 0.0216(13) -0.0011(11) -0.0045(11) 0.0042(12)
C16 0.0288(15) 0.0266(16) 0.0334(16) -0.0029(13) -0.0019(12) 0.0097(13)
C17 0.055(2) 0.042(2) 0.0344(18) 0.0210(17) 0.0081(17) 0.0140(19)
C18 0.0313(15) 0.0273(15) 0.0255(14) 0.0002(12) 0.0161(12) 0.0004(12)
C19 0.0305(15) 0.0244(15) 0.0272(14) -0.0055(12) 0.0066(12) -0.0108(12)
C20 0.0421(19) 0.0406(19) 0.0226(14) -0.0087(13) 0.0119(13) -0.0261(16)
C21 0.042(2) 0.0288(19) 0.057(2) 0.0026(16) 0.0053(18) 0.0175(16)
C22 0.044(2) 0.051(3) 0.053(2) 0.020(2) 0.0066(19) 0.0201(19)
C23 0.0330(18) 0.055(2) 0.0345(18) 0.0098(17) -0.0024(14) 0.0176(17)
C24 0.0330(16) 0.0346(18) 0.0292(16) 0.0020(13) -0.0022(13) 0.0092(14)
Sb1 0.0220(3) 0.0481(3) 0.0290(4) 0.0006(2) -0.0008(2) -0.00235(16)
F1 0.086(3) 0.046(2) 0.417(11) -0.062(4) 0.096(5) -0.025(2)
F2 0.117(3) 0.080(2) 0.0619(19) -0.0251(17) 0.0328(19) -0.060(2)
F3 0.068(2) 0.201(5) 0.0292(14) -0.017(2) -0.0048(13) -0.015(3)
F4 0.098(3) 0.257(7) 0.084(3) 0.100(4) -0.043(2) -0.072(4)
F5 0.0480(15) 0.097(3) 0.0579(17) -0.0291(17) 0.0152(13) -0.0021(16)
F6 0.0317(15) 0.097(3) 0.227(6) 0.043(3) 0.009(2) 0.0178(18)

loop_
_atom_type_symbol
_atom_type_description
_atom_type_scat_dispersion_real
_atom_type_scat_dispersion_imag
_atom_type_scat_source
C C 0.0033 0.0016 'International Tables Vol C Tables 4.2.6.8 and 6.1.1.4'
H H 0.0000 0.0000 'International Tables Vol C Tables 4.2.6.8 and 6.1.1.4'
N N 0.0061 0.0033 'International Tables Vol C Tables 4.2.6.8 and 6.1.1.4'
O O 0.0106 0.0060 'International Tables Vol C Tables 4.2.6.8 and 6.1.1.4'
F F 0.0171 0.0103 'International Tables Vol C Tables 4.2.6.8 and 6.1.1.4'
P P 0.1023 0.0942 'International Tables Vol C Tables 4.2.6.8 and 6.1.1.4'
Cl Cl 0.1484 0.1585 'International Tables Vol C Tables 4.2.6.8 and 6.1.1.4'
Mo Mo -1.6832 0.6857 'International Tables Vol C Tables 4.2.6.8 and 6.1.1.4'
Sb Sb -0.5866 1.5461 'International Tables Vol C Tables 4.2.6.8 and 6.1.1.4'

loop_
_geom_angle_atom_site_label_1
_geom_angle_atom_site_label_2
_geom_angle_atom_site_label_3
_geom_angle
C20 Mo1 N1 113.20(14)
C20 Mo1 O2 165.21(13)
N1 Mo1 O2 80.18(9)
C20 Mo1 P2 77.13(11)
N1 Mo1 P2 71.82(6)
O2 Mo1 P2 102.49(7)
C20 Mo1 P1 79.42(11)
N1 Mo1 P1 73.80(6)
O2 Mo1 P1 111.56(7)
P2 Mo1 P1 125.66(4)
C20 Mo1 Cl1 83.79(13)
N1 Mo1 Cl1 162.97(9)
O2 Mo1 Cl1 83.09(7)
P2 Mo1 Cl1 115.27(3)
P1 Mo1 Cl1 109.91(3)
N2 P1 C9 108.67(17)
N2 P1 C6 104.79(14)
C9 P1 C6 102.79(17)
N2 P1 Mo1 104.05(9)
C9 P1 Mo1 124.66(12)
C6 P1 Mo1 110.41(10)
N3 P2 C12 105.63(13)
N3 P2 C15 105.42(13)
C12 P2 C15 105.47(14)
N3 P2 Mo1 102.87(9)
C12 P2 Mo1 111.04(10)
C15 P2 Mo1 124.83(12)
C21 O2 C24 106.7(3)
C21 O2 Mo1 127.7(2)
C24 O2 Mo1 125.64(18)
C1 N1 C5 117.9(2)
C1 N1 Mo1 120.99(18)
C5 N1 Mo1 120.26(17)
C1 N2 C18 118.7(2)
C1 N2 P1 117.53(18)
C18 N2 P1 123.6(2)
C5 N3 C19 119.0(2)
C5 N3 P2 114.23(19)
C19 N3 P2 124.02(19)
N1 C1 N2 116.5(2)
N1 C1 C2 121.8(3)
N2 C1 C2 121.7(2)
C3 C2 C1 118.6(3)
C3 C2 H2 120.7
C1 C2 H2 120.7
C2 C3 C4 121.2(3)
C2 C3 H3 119.4
C4 C3 H3 119.4
C3 C4 C5 117.5(3)
C3 C4 H4 121.2
C5 C4 H4 121.2
N1 C5 N3 115.6(2)
N1 C5 C4 122.6(3)
N3 C5 C4 121.8(3)
C8 C6 C7 111.6(3)
C8 C6 P1 111.7(2)
C7 C6 P1 110.8(3)
C8 C6 H6 107.5
C7 C6 H6 107.5
P1 C6 H6 107.5
C6 C7 H7A 109.5
C6 C7 H7B 109.5
H7A C7 H7B 109.5
C6 C7 H7C 109.5
H7A C7 H7C 109.5
H7B C7 H7C 109.5
C6 C8 H8A 109.5
C6 C8 H8B 109.5
H8A C8 H8B 109.5
C6 C8 H8C 109.5
H8A C8 H8C 109.5
H8B C8 H8C 109.5
C10 C9 C11 109.6(4)
C10 C9 P1 111.2(3)
C11 C9 P1 115.8(3)
C10 C9 H9 106.6
C11 C9 H9 106.6
P1 C9 H9 106.6
C9 C10 H10A 109.5
C9 C10 H10B 109.5
H10A C10 H10B 109.5
C9 C10 H10C 109.5
H10A C10 H10C 109.5
H10B C10 H10C 109.5
C9 C11 H11A 109.5
C9 C11 H11B 109.5
H11A C11 H11B 109.5
C9 C11 H11C 109.5
H11A C11 H11C 109.5
H11B C11 H11C 109.5
C14 C12 C13 112.2(3)
C14 C12 P2 112.2(2)
C13 C12 P2 108.7(2)
C14 C12 H12 107.8
C13 C12 H12 107.8
P2 C12 H12 107.8
C12 C13 H13A 109.5
C12 C13 H13B 109.5
H13A C13 H13B 109.5
C12 C13 H13C 109.5
H13A C13 H13C 109.5
H13B C13 H13C 109.5
C12 C14 H14A 109.5
C12 C14 H14B 109.5
H14A C14 H14B 109.5
C12 C14 H14C 109.5
H14A C14 H14C 109.5
H14B C14 H14C 109.5
C16 C15 C17 109.7(3)
C16 C15 P2 109.1(2)
C17 C15 P2 114.6(2)
C16 C15 H15 107.7
C17 C15 H15 107.7
P2 C15 H15 107.7
C15 C16 H16A 109.5
C15 C16 H16B 109.5
H16A C16 H16B 109.5
C15 C16 H16C 109.5
H16A C16 H16C 109.5
H16B C16 H16C 109.5
C15 C17 H17A 109.5
C15 C17 H17B 109.5
H17A C17 H17B 109.5
C15 C17 H17C 109.5
H17A C17 H17C 109.5
H17B C17 H17C 109.5
N2 C18 H18A 109.5
N2 C18 H18B 109.5
H18A C18 H18B 109.5
N2 C18 H18C 109.5
H18A C18 H18C 109.5
H18B C18 H18C 109.5
N3 C19 H19A 109.5
N3 C19 H19B 109.5
H19A C19 H19B 109.5
N3 C19 H19C 109.5
H19A C19 H19C 109.5
H19B C19 H19C 109.5
O1 C20 Mo1 175.9(3)
O2 C21 C22 104.8(3)
O2 C21 H21A 110.8
C22 C21 H21A 110.8
O2 C21 H21B 110.8
C22 C21 H21B 110.8
H21A C21 H21B 108.9
C23 C22 C21 102.3(3)
C23 C22 H22A 111.3
C21 C22 H22A 111.3
C23 C22 H22B 111.3
C21 C22 H22B 111.3
H22A C22 H22B 109.2
C22 C23 C24 102.5(3)
C22 C23 H23A 111.3
C24 C23 H23A 111.3
C22 C23 H23B 111.3
C24 C23 H23B 111.3
H23A C23 H23B 109.2
O2 C24 C23 107.0(3)
O2 C24 H24A 110.3
C23 C24 H24A 110.3
O2 C24 H24B 110.3
C23 C24 H24B 110.3
H24A C24 H24B 108.6
F5 Sb1 F4 88.3(2)
F5 Sb1 F1 88.99(19)
F4 Sb1 F1 96.2(4)
F5 Sb1 F2 93.87(19)
F4 Sb1 F2 87.6(2)
F1 Sb1 F2 175.3(3)
F5 Sb1 F3 90.61(16)
F4 Sb1 F3 174.5(3)
F1 Sb1 F3 89.2(3)
F2 Sb1 F3 87.1(2)
F5 Sb1 F6 178.9(2)
F4 Sb1 F6 92.0(3)
F1 Sb1 F6 89.9(2)
F2 Sb1 F6 87.2(2)
F3 Sb1 F6 89.2(2)

loop_
_geom_bond_atom_site_label_1
_geom_bond_atom_site_label_2
_geom_bond_distance
Mo1 C20 1.913(4)
Mo1 N1 2.260(2)
Mo1 O2 2.312(3)
Mo1 P2 2.3717(8)
Mo1 P1 2.3853(9)
Mo1 Cl1 2.3966(8)
P1 N2 1.705(3)
P1 C9 1.835(3)
P1 C6 1.845(3)
P2 N3 1.704(2)
P2 C12 1.830(3)
P2 C15 1.847(3)
O1 C20 1.162(5)
O2 C21 1.474(4)
O2 C24 1.481(4)
N1 C1 1.362(3)
N1 C5 1.366(4)
N2 C1 1.376(4)
N2 C18 1.473(3)
N3 C5 1.383(3)
N3 C19 1.470(4)
C1 C2 1.401(4)
C2 C3 1.373(5)
C2 H2 0.9500
C3 C4 1.386(4)
C3 H3 0.9500
C4 C5 1.398(4)
C4 H4 0.9500
C6 C8 1.522(5)
C6 C7 1.531(5)
C6 H6 1.0000
C7 H7A 0.9800
C7 H7B 0.9800
C7 H7C 0.9800
C8 H8A 0.9800
C8 H8B 0.9800
C8 H8C 0.9800
C9 C10 1.512(6)
C9 C11 1.540(5)
C9 H9 1.0000
C10 H10A 0.9800
C10 H10B 0.9800
C10 H10C 0.9800
C11 H11A 0.9800
C11 H11B 0.9800
C11 H11C 0.9800
C12 C14 1.528(4)
C12 C13 1.540(4)
C12 H12 1.0000
C13 H13A 0.9800
C13 H13B 0.9800
C13 H13C 0.9800
C14 H14A 0.9800
C14 H14B 0.9800
C14 H14C 0.9800
C15 C16 1.538(4)
C15 C17 1.539(5)
C15 H15 1.0000
C16 H16A 0.9800
C16 H16B 0.9800
C16 H16C 0.9800
C17 H17A 0.9800
C17 H17B 0.9800
C17 H17C 0.9800
C18 H18A 0.9800
C18 H18B 0.9800
C18 H18C 0.9800
C19 H19A 0.9800
C19 H19B 0.9800
C19 H19C 0.9800
C21 C22 1.518(6)
C21 H21A 0.9900
C21 H21B 0.9900
C22 C23 1.497(7)
C22 H22A 0.9900
C22 H22B 0.9900
C23 C24 1.520(5)
C23 H23A 0.9900
C23 H23B 0.9900
C24 H24A 0.9900
C24 H24B 0.9900
Sb1 F5 1.813(3)
Sb1 F4 1.828(4)
Sb1 F1 1.831(4)
Sb1 F2 1.860(3)
Sb1 F3 1.880(4)
Sb1 F6 1.888(4)

loop_
_geom_torsion_atom_site_label_1
_geom_torsion_atom_site_label_2
_geom_torsion_atom_site_label_3
_geom_torsion_atom_site_label_4
_geom_torsion
C20 Mo1 P1 N2 -138.59(15)
N1 Mo1 P1 N2 -20.46(11)
O2 Mo1 P1 N2 51.74(11)
P2 Mo1 P1 N2 -72.99(11)
Cl1 Mo1 P1 N2 142.05(10)
C20 Mo1 P1 C9 -13.5(2)
N1 Mo1 P1 C9 104.59(19)
O2 Mo1 P1 C9 176.78(19)
P2 Mo1 P1 C9 52.06(19)
Cl1 Mo1 P1 C9 -92.90(18)
C20 Mo1 P1 C6 109.45(17)
N1 Mo1 P1 C6 -132.42(14)
O2 Mo1 P1 C6 -60.23(14)
P2 Mo1 P1 C6 175.05(13)
Cl1 Mo1 P1 C6 30.09(14)
C20 Mo1 P2 N3 150.54(15)
N1 Mo1 P2 N3 30.52(11)
O2 Mo1 P2 N3 -44.62(10)
P1 Mo1 P2 N3 83.85(11)
Cl1 Mo1 P2 N3 -132.80(10)
C20 Mo1 P2 C12 -96.88(16)
N1 Mo1 P2 C12 143.10(12)
O2 Mo1 P2 C12 67.96(12)
P1 Mo1 P2 C12 -163.57(11)
Cl1 Mo1 P2 C12 -20.22(13)
C20 Mo1 P2 C15 31.12(17)
N1 Mo1 P2 C15 -88.90(14)
O2 Mo1 P2 C15 -164.03(14)
P1 Mo1 P2 C15 -35.56(14)
Cl1 Mo1 P2 C15 107.79(14)
C20 Mo1 O2 C21 -39.1(6)
N1 Mo1 O2 C21 165.4(3)
P2 Mo1 O2 C21 -125.9(3)
P1 Mo1 O2 C21 97.2(3)
Cl1 Mo1 O2 C21 -11.5(3)
C20 Mo1 O2 C24 138.5(5)
N1 Mo1 O2 C24 -17.0(2)
P2 Mo1 O2 C24 51.7(2)
P1 Mo1 O2 C24 -85.1(2)
Cl1 Mo1 O2 C24 166.1(2)
C20 Mo1 N1 C1 94.0(2)
O2 Mo1 N1 C1 -92.6(2)
P2 Mo1 N1 C1 160.7(2)
P1 Mo1 N1 C1 23.42(19)
Cl1 Mo1 N1 C1 -81.8(3)
C20 Mo1 N1 C5 -96.9(2)
O2 Mo1 N1 C5 76.5(2)
P2 Mo1 N1 C5 -30.18(18)
P1 Mo1 N1 C5 -167.4(2)
Cl1 Mo1 N1 C5 87.4(3)
C9 P1 N2 C1 -112.8(2)
C6 P1 N2 C1 137.8(2)
Mo1 P1 N2 C1 21.9(2)
C9 P1 N2 C18 61.7(3)
C6 P1 N2 C18 -47.7(3)
Mo1 P1 N2 C18 -163.6(2)
C12 P2 N3 C5 -153.0(2)
C15 P2 N3 C5 95.6(2)
Mo1 P2 N3 C5 -36.5(2)
C12 P2 N3 C19 46.2(3)
C15 P2 N3 C19 -65.2(3)
Mo1 P2 N3 C19 162.7(2)
C5 N1 C1 N2 173.3(2)
Mo1 N1 C1 N2 -17.3(3)
C5 N1 C1 C2 -7.0(4)
Mo1 N1 C1 C2 162.4(2)
C18 N2 C1 N1 179.9(3)
P1 N2 C1 N1 -5.4(3)
C18 N2 C1 C2 0.1(4)
P1 N2 C1 C2 174.9(2)
N1 C1 C2 C3 2.1(4)
N2 C1 C2 C3 -178.2(3)
C1 C2 C3 C4 2.9(5)
C2 C3 C4 C5 -2.7(5)
C1 N1 C5 N3 -173.7(2)
Mo1 N1 C5 N3 16.8(3)
C1 N1 C5 C4 7.2(4)
Mo1 N1 C5 C4 -162.3(2)
C19 N3 C5 N1 177.6(3)
P2 N3 C5 N1 15.7(3)
C19 N3 C5 C4 -3.3(4)
P2 N3 C5 C4 -165.2(2)
C3 C4 C5 N1 -2.4(4)
C3 C4 C5 N3 178.5(3)
N2 P1 C6 C8 -64.6(3)
C9 P1 C6 C8 -178.1(3)
Mo1 P1 C6 C8 46.9(3)
N2 P1 C6 C7 170.4(2)
C9 P1 C6 C7 56.9(3)
Mo1 P1 C6 C7 -78.1(3)
N2 P1 C9 C10 62.0(4)
C6 P1 C9 C10 172.7(4)
Mo1 P1 C9 C10 -61.0(4)
N2 P1 C9 C11 -63.9(4)
C6 P1 C9 C11 46.8(4)
Mo1 P1 C9 C11 173.1(3)
N3 P2 C12 C14 56.9(2)
C15 P2 C12 C14 168.3(2)
Mo1 P2 C12 C14 -53.9(2)
N3 P2 C12 C13 -178.3(2)
C15 P2 C12 C13 -67.0(2)
Mo1 P2 C12 C13 70.9(2)
N3 P2 C15 C16 -44.1(3)
C12 P2 C15 C16 -155.6(2)
Mo1 P2 C15 C16 74.2(3)
N3 P2 C15 C17 79.4(3)
C12 P2 C15 C17 -32.1(3)
Mo1 P2 C15 C17 -162.3(2)
C24 O2 C21 C22 22.5(4)
Mo1 O2 C21 C22 -159.5(2)
O2 C21 C22 C23 -38.9(4)
C21 C22 C23 C24 39.2(4)
C21 O2 C24 C23 2.3(4)
Mo1 O2 C24 C23 -175.8(2)
C22 C23 C24 O2 -26.3(4)
